data_4082010
loop_
_publ_author_name
'Alzamly, Ahmed'
'Gambarotta, Sandro'
'Korobkov, Ilia'

_publ_section_title
;
 Polymer-Free Ethylene Oligomerization Using a Pyridine-Based Pincer
 PNP-Type of Ligand
;
_journal_issue 23
_journal_name_full Organometallics
_journal_page_first 7204
_journal_paper_doi 10.1021/om4008828
_journal_volume 32
_journal_year 2013
_chemical_formula_sum 'C86 H108 Al2 Cl Cr N2 P4'
_chemical_formula_weight 1435.03
_chemical_name_systematic
; 
 ? 
;
_space_group_IT_number 19
_symmetry_cell_setting orthorhombic
_symmetry_space_group_name_Hall 'P 2ac 2ab'
_symmetry_space_group_name_H-M 'P 21 21 21'
_atom_sites_solution_hydrogens geom
_atom_sites_solution_primary direct
_atom_sites_solution_secondary difmap
_audit_creation_method SHELXL-97
_cell_angle_alpha 90.00
_cell_angle_beta 90.00
_cell_angle_gamma 90.00
_cell_formula_units_Z 4
_cell_length_a 17.5558(12)
_cell_length_b 17.556
_cell_length_c 26.847(2)
_cell_measurement_reflns_used 9210
_cell_measurement_temperature 200(2)
_cell_measurement_theta_max 23.76
_cell_measurement_theta_min 2.23
_cell_volume 8274.5(8)
_computing_cell_refinement 'APEX II, Bruker (2009)'
_computing_data_collection 'APEX II, Bruker (2009)'
_computing_data_reduction 'XPREP, Bruker (2009)'
_computing_molecular_graphics 'SHELXTL, Bruker (2004)'
_computing_publication_material 'SHELXTL, Bruker (2004)'
_computing_structure_refinement 'SHELXL-97 (Sheldrick, 2008)'
_computing_structure_solution 'SHELXS-97 (Sheldrick, 2008)'
_diffrn_ambient_temperature 200(2)
_diffrn_measured_fraction_theta_full 0.995
_diffrn_measured_fraction_theta_max 0.995
_diffrn_measurement_device_type 'Bruker APEX-II CCD'
_diffrn_measurement_method '\f and \w scans'
_diffrn_radiation_monochromator graphite
_diffrn_radiation_source 'fine-focus sealed tube'
_diffrn_radiation_type MoK\a
_diffrn_radiation_wavelength 0.71073
_diffrn_reflns_av_R_equivalents 0.0468
_diffrn_reflns_av_sigmaI/netI 0.0308
_diffrn_reflns_limit_h_max 18
_diffrn_reflns_limit_h_min -20
_diffrn_reflns_limit_k_max 20
_diffrn_reflns_limit_k_min -20
_diffrn_reflns_limit_l_max 31
_diffrn_reflns_limit_l_min -31
_diffrn_reflns_number 94012
_diffrn_reflns_theta_full 24.71
_diffrn_reflns_theta_max 24.71
_diffrn_reflns_theta_min 1.81
_exptl_absorpt_coefficient_mu 0.312
_exptl_absorpt_correction_T_max 0.9518
_exptl_absorpt_correction_T_min 0.9460
_exptl_absorpt_correction_type multi-scan
_exptl_absorpt_process_details 'SADABS, Bruker (2003)'
_exptl_crystal_colour brown
_exptl_crystal_density_diffrn 1.152
_exptl_crystal_density_meas ?
_exptl_crystal_density_method 'not measured'
_exptl_crystal_description block
_exptl_crystal_F_000 3060
_exptl_crystal_size_max 0.18
_exptl_crystal_size_mid 0.16
_exptl_crystal_size_min 0.16
_refine_diff_density_max 0.637
_refine_diff_density_min -0.351
_refine_diff_density_rms 0.055
_refine_ls_abs_structure_details 'Flack H D (1983), Acta Cryst. A39, 876-881'
_refine_ls_abs_structure_Flack 0.00(2)
_refine_ls_extinction_method none
_refine_ls_goodness_of_fit_ref 1.030
_refine_ls_hydrogen_treatment constr
_refine_ls_matrix_type full
_refine_ls_number_parameters 786
_refine_ls_number_reflns 14060
_refine_ls_number_restraints 89
_refine_ls_restrained_S_all 1.070
_refine_ls_R_factor_all 0.0623
_refine_ls_R_factor_gt 0.0505
_refine_ls_shift/su_max 0.001
_refine_ls_shift/su_mean 0.000
_refine_ls_structure_factor_coef Fsqd
_refine_ls_weighting_details 'calc w=1/[\s^2^(Fo^2^)+(0.0921P)^2^+2.7667P] where P=(Fo^2^+2Fc^2^)/3'
_refine_ls_weighting_scheme calc
_refine_ls_wR_factor_gt 0.1324
_refine_ls_wR_factor_ref 0.1424
_reflns_number_gt 12181
_reflns_number_total 14060
_reflns_threshold_expression >2sigma(I)
_cod_data_source_file om4008828_si_002.cif
_cod_data_source_block sg266
_cod_depositor_comments
;
The following automatic conversions were performed:

'_symmetry_cell_setting' value 'Orthorhombic' changed to
'orthorhombic' according to
/home/saulius/struct/CIF-dictionaries/cif_core.dic dictionary named
'cif_core.dic' version 2.4.2 from 2011-04-26.

Automatic conversion script
Id: cif_fix_values 1891 2012-01-12 08:04:46Z andrius 

The following automatic conversions were performed:

'_exptl_crystal_density_meas' value 'n/a' was changed to '?' - the
value is perceived as not measured.

Automatic conversion script
Id: cif_fix_values 3008 2015-01-20 13:52:24Z robertas 
;
_cod_original_cell_volume 8274.3(8)
_cod_original_sg_symbol_H-M P2(1)2(1)2(1)
_cod_database_code 4082010

loop_
_symmetry_equiv_pos_as_xyz
'x, y, z'
'-x+1/2, -y, z+1/2'
'-x, y+1/2, -z+1/2'
'x+1/2, -y+1/2, -z'

loop_
_atom_site_label
_atom_site_type_symbol
_atom_site_fract_x
_atom_site_fract_y
_atom_site_fract_z
_atom_site_U_iso_or_equiv
_atom_site_adp_type
_atom_site_occupancy
_atom_site_symmetry_multiplicity
_atom_site_calc_flag
_atom_site_refinement_flags
_atom_site_disorder_assembly
_atom_site_disorder_group
Cr1 Cr 0.94216(3) 0.81323(3) 0.86146(2) 0.03030(14) Uani 1 1 d . . .
N1 N 1.03113(16) 0.89478(16) 0.85930(11) 0.0358(6) Uani 1 1 d . . .
N2 N 0.85313(16) 0.73107(17) 0.86236(11) 0.0358(6) Uani 1 1 d . . .
P1 P 1.02031(5) 0.77321(5) 0.92961(3) 0.0347(2) Uani 1 1 d . . .
P2 P 0.90196(5) 0.89120(5) 0.79345(3) 0.0355(2) Uani 1 1 d . . .
P3 P 0.99274(5) 0.72087(5) 0.80579(3) 0.0338(2) Uani 1 1 d . . .
P4 P 0.85292(6) 0.86986(6) 0.91835(3) 0.0383(2) Uani 1 1 d . . .
C1 C 1.1021(2) 0.8794(2) 0.87804(14) 0.0407(8) Uani 1 1 d . . .
C2 C 1.1617(2) 0.9308(3) 0.87390(18) 0.0559(11) Uani 1 1 d . . .
H2A H 1.2106 0.9175 0.8862 0.067 Uiso 1 1 calc R . .
C3 C 1.1508(3) 1.0005(3) 0.8523(2) 0.0687(13) Uani 1 1 d . . .
H3A H 1.1912 1.0363 0.8497 0.082 Uiso 1 1 calc R . .
C4 C 1.0785(3) 1.0167(2) 0.83443(18) 0.0571(11) Uani 1 1 d . . .
H4A H 1.0691 1.0646 0.8192 0.069 Uiso 1 1 calc R . .
C5 C 1.0196(2) 0.9644(2) 0.83838(14) 0.0416(8) Uani 1 1 d . . .
C6 C 1.1130(2) 0.8056(2) 0.90400(14) 0.0405(8) Uani 1 1 d . . .
H6A H 1.1503 0.8117 0.9313 0.049 Uiso 1 1 calc R . .
H6B H 1.1330 0.7672 0.8804 0.049 Uiso 1 1 calc R . .
C7 C 0.9422(2) 0.9806(2) 0.81764(14) 0.0415(8) Uani 1 1 d . . .
H7A H 0.9459 1.0186 0.7905 0.050 Uiso 1 1 calc R . .
H7B H 0.9088 1.0015 0.8440 0.050 Uiso 1 1 calc R . .
C8 C 1.0410(2) 0.6759(2) 0.94905(13) 0.0379(8) Uani 1 1 d . . .
C9 C 1.1148(2) 0.6487(2) 0.95550(16) 0.0489(10) Uani 1 1 d . . .
H9A H 1.1570 0.6812 0.9492 0.059 Uiso 1 1 calc R . .
C10 C 1.1269(3) 0.5748(3) 0.97092(18) 0.0620(12) Uani 1 1 d . . .
H10A H 1.1774 0.5566 0.9752 0.074 Uiso 1 1 calc R . .
C11 C 1.0665(3) 0.5275(3) 0.98015(18) 0.0604(12) Uani 1 1 d . . .
H11A H 1.0754 0.4767 0.9907 0.072 Uiso 1 1 calc R . .
C12 C 0.9930(3) 0.5530(2) 0.97423(16) 0.0562(11) Uani 1 1 d . . .
H12A H 0.9513 0.5200 0.9808 0.067 Uiso 1 1 calc R . .
C13 C 0.9801(2) 0.6268(2) 0.95860(14) 0.0474(9) Uani 1 1 d . . .
H13A H 0.9293 0.6443 0.9543 0.057 Uiso 1 1 calc R . .
C14 C 1.0235(2) 0.8227(2) 0.99060(14) 0.0433(9) Uani 1 1 d . . .
C15 C 1.0129(2) 0.7863(3) 1.03542(14) 0.0495(10) Uani 1 1 d . . .
H15A H 1.0036 0.7330 1.0358 0.059 Uiso 1 1 calc R . .
C16 C 1.0155(3) 0.8258(3) 1.07989(17) 0.0628(12) Uani 1 1 d . . .
H16A H 1.0074 0.7997 1.1104 0.075 Uiso 1 1 calc R . .
C17 C 1.0295(3) 0.9012(4) 1.0801(2) 0.0751(16) Uani 1 1 d . . .
H17A H 1.0321 0.9280 1.1108 0.090 Uiso 1 1 calc R . .
C18 C 1.0401(3) 0.9398(3) 1.0356(2) 0.0727(15) Uani 1 1 d . . .
H18A H 1.0494 0.9931 1.0357 0.087 Uiso 1 1 calc R . .
C19 C 1.0372(3) 0.9004(3) 0.99091(17) 0.0585(11) Uani 1 1 d . . .
H19A H 1.0445 0.9268 0.9604 0.070 Uiso 1 1 calc R . .
C20 C 0.9464(2) 0.89629(19) 0.73043(13) 0.0376(8) Uani 1 1 d . . .
C21 C 1.0260(2) 0.8985(2) 0.72815(14) 0.0441(9) Uani 1 1 d . . .
H21A H 1.0549 0.8920 0.7577 0.053 Uiso 1 1 calc R . .
C22 C 1.0632(3) 0.9099(2) 0.68297(16) 0.0523(10) Uani 1 1 d . . .
H22A H 1.1172 0.9117 0.6818 0.063 Uiso 1 1 calc R . .
C23 C 1.0216(3) 0.9187(3) 0.64031(17) 0.0602(11) Uani 1 1 d . . .
H23A H 1.0468 0.9274 0.6095 0.072 Uiso 1 1 calc R . .
C24 C 0.9435(3) 0.9150(3) 0.64189(16) 0.0589(11) Uani 1 1 d . . .
H24A H 0.9150 0.9203 0.6120 0.071 Uiso 1 1 calc R . .
C25 C 0.9057(2) 0.9034(2) 0.68696(15) 0.0483(10) Uani 1 1 d . . .
H25A H 0.8516 0.9005 0.6876 0.058 Uiso 1 1 calc R . .
C26 C 0.8023(2) 0.9153(2) 0.77929(14) 0.0438(9) Uani 1 1 d . . .
C27 C 0.7548(3) 0.8581(3) 0.76039(18) 0.0612(12) Uani 1 1 d . . .
H27A H 0.7750 0.8088 0.7545 0.073 Uiso 1 1 calc R . .
C28 C 0.6780(3) 0.8725(4) 0.7500(2) 0.0741(15) Uani 1 1 d . . .
H28A H 0.6470 0.8332 0.7364 0.089 Uiso 1 1 calc R . .
C29 C 0.6471(3) 0.9430(4) 0.7592(2) 0.0823(17) Uani 1 1 d . . .
H29A H 0.5951 0.9531 0.7521 0.099 Uiso 1 1 calc R . .
C30 C 0.6926(3) 0.9981(4) 0.7788(2) 0.0782(18) Uani 1 1 d . . .
H30A H 0.6712 1.0465 0.7863 0.094 Uiso 1 1 calc R . .
C31 C 0.7711(3) 0.9854(3) 0.78832(17) 0.0574(11) Uani 1 1 d . . .
H31A H 0.8019 1.0255 0.8009 0.069 Uiso 1 1 calc R . .
C32 C 0.8669(2) 0.6566(2) 0.84954(13) 0.0391(8) Uani 1 1 d . . .
C33 C 0.8103(2) 0.6027(3) 0.85209(18) 0.0553(11) Uani 1 1 d . . .
H33A H 0.8215 0.5514 0.8434 0.066 Uiso 1 1 calc R . .
C34 C 0.7367(3) 0.6219(3) 0.8673(2) 0.0693(14) Uani 1 1 d . . .
H34A H 0.6977 0.5845 0.8691 0.083 Uiso 1 1 calc R . .
C35 C 0.7224(2) 0.6952(3) 0.87922(18) 0.0585(11) Uani 1 1 d . . .
H35A H 0.6727 0.7098 0.8895 0.070 Uiso 1 1 calc R . .
C36 C 0.7797(2) 0.7491(2) 0.87658(14) 0.0410(9) Uani 1 1 d . . .
C37 C 0.9461(2) 0.63687(19) 0.83331(14) 0.0384(8) Uani 1 1 d . . .
H37A H 0.9442 0.5952 0.8085 0.046 Uiso 1 1 calc R . .
H37B H 0.9759 0.6189 0.8623 0.046 Uiso 1 1 calc R . .
C38 C 0.7651(2) 0.8292(2) 0.89090(15) 0.0431(9) Uani 1 1 d . . .
H38A H 0.7230 0.8315 0.9154 0.052 Uiso 1 1 calc R . .
H38B H 0.7499 0.8590 0.8612 0.052 Uiso 1 1 calc R . .
C39 C 1.0930(2) 0.6906(2) 0.80155(12) 0.0372(8) Uani 1 1 d . . .
C40 C 1.1170(2) 0.6181(2) 0.81423(15) 0.0479(10) Uani 1 1 d . . .
H40A H 1.0807 0.5809 0.8241 0.057 Uiso 1 1 calc R . .
C41 C 1.1954(3) 0.5993(3) 0.81253(17) 0.0576(11) Uani 1 1 d . . .
H41A H 1.2115 0.5497 0.8220 0.069 Uiso 1 1 calc R . .
C42 C 1.2479(2) 0.6516(3) 0.79739(16) 0.0575(12) Uani 1 1 d . . .
H42A H 1.3003 0.6381 0.7959 0.069 Uiso 1 1 calc R . .
C43 C 1.2253(2) 0.7236(3) 0.78437(16) 0.0533(10) Uani 1 1 d . . .
H43A H 1.2619 0.7601 0.7739 0.064 Uiso 1 1 calc R . .
C44 C 1.1479(2) 0.7433(2) 0.78654(15) 0.0477(9) Uani 1 1 d . . .
H44A H 1.1327 0.7934 0.7776 0.057 Uiso 1 1 calc R . .
C45 C 0.9608(2) 0.7122(2) 0.74063(13) 0.0403(8) Uani 1 1 d . . .
C46 C 1.0092(3) 0.7170(2) 0.69949(14) 0.0493(9) Uani 1 1 d . . .
H46A H 1.0627 0.7206 0.7046 0.059 Uiso 1 1 calc R . .
C47 C 0.9810(3) 0.7166(3) 0.65171(15) 0.0591(12) Uani 1 1 d . . .
H47A H 1.0147 0.7209 0.6242 0.071 Uiso 1 1 calc R . .
C48 C 0.9021(3) 0.7099(2) 0.64368(17) 0.0622(12) Uani 1 1 d . . .
H48A H 0.8825 0.7100 0.6107 0.075 Uiso 1 1 calc R . .
C49 C 0.8539(3) 0.7033(2) 0.68320(16) 0.0533(11) Uani 1 1 d . . .
H49A H 0.8007 0.6978 0.6777 0.064 Uiso 1 1 calc R . .
C50 C 0.8822(2) 0.7048(2) 0.73149(15) 0.0457(9) Uani 1 1 d . . .
H50A H 0.8480 0.7007 0.7588 0.055 Uiso 1 1 calc R . .
C51 C 0.8393(2) 0.8386(2) 0.98323(14) 0.0428(9) Uani 1 1 d . . .
C52 C 0.8266(2) 0.7617(2) 0.99229(15) 0.0445(9) Uani 1 1 d . . .
H52A H 0.8271 0.7268 0.9652 0.053 Uiso 1 1 calc R . .
C53 C 0.8131(2) 0.7347(3) 1.04033(15) 0.0527(11) Uani 1 1 d . . .
H53A H 0.8038 0.6821 1.0457 0.063 Uiso 1 1 calc R . .
C54 C 0.8134(3) 0.7842(3) 1.07972(16) 0.0607(12) Uani 1 1 d . . .
H54A H 0.8040 0.7659 1.1125 0.073 Uiso 1 1 calc R . .
C55 C 0.8273(3) 0.8606(3) 1.07182(16) 0.0593(12) Uani 1 1 d . . .
H55A H 0.8284 0.8949 1.0992 0.071 Uiso 1 1 calc R . .
C56 C 0.8398(2) 0.8875(3) 1.02369(15) 0.0528(10) Uani 1 1 d . . .
H56A H 0.8487 0.9403 1.0186 0.063 Uiso 1 1 calc R . .
C57 C 0.8290(3) 0.9704(2) 0.92377(15) 0.0508(10) Uani 1 1 d . . .
C58 C 0.8858(3) 1.0218(3) 0.93461(18) 0.0670(13) Uani 1 1 d . . .
H58A H 0.9365 1.0044 0.9395 0.080 Uiso 1 1 calc R . .
C59 C 0.8695(5) 1.0991(3) 0.9385(2) 0.092(2) Uani 1 1 d . . .
H59A H 0.9084 1.1342 0.9473 0.110 Uiso 1 1 calc R . .
C60 C 0.7962(6) 1.1245(4) 0.9294(3) 0.108(2) Uani 1 1 d . . .
H60A H 0.7851 1.1774 0.9302 0.130 Uiso 1 1 calc R . .
C61 C 0.7403(5) 1.0738(4) 0.9193(3) 0.103(2) Uani 1 1 d . . .
H61A H 0.6899 1.0921 0.9144 0.124 Uiso 1 1 calc R . .
C62 C 0.7535(3) 0.9971(3) 0.91593(19) 0.0694(13) Uani 1 1 d . . .
H62A H 0.7134 0.9627 0.9085 0.083 Uiso 1 1 calc R . .
Al1 Al 0.07667(11) 0.93246(11) 0.30741(8) 0.0875(5) Uani 1 1 d D . .
Al2 Al 0.12611(12) 0.80979(12) 0.43243(8) 0.0916(6) Uani 1 1 d . . .
Cl1 Cl 0.1684(3) 0.8767(4) 0.3689(3) 0.132(2) Uani 0.50 1 d P A 1
Cl1' Cl 0.1504(3) 0.8474(3) 0.34737(15) 0.0877(14) Uani 0.50 1 d P A 2
C63 C 0.0094(4) 0.9888(4) 0.3529(2) 0.0925(18) Uiso 1 1 d . A .
H63A H -0.0437 0.9754 0.3439 0.111 Uiso 1 1 calc R . .
H63B H 0.0183 0.9683 0.3868 0.111 Uiso 1 1 calc R . .
C64 C 0.0131(3) 1.0729(3) 0.3566(2) 0.0727(13) Uiso 1 1 d . . .
H64A H 0.0131 1.0921 0.3215 0.087 Uiso 1 1 calc R A .
C65 C 0.0874(4) 1.1004(5) 0.3795(3) 0.113(2) Uiso 1 1 d . A .
H65A H 0.1304 1.0759 0.3626 0.170 Uiso 1 1 calc R . .
H65B H 0.0884 1.0872 0.4150 0.170 Uiso 1 1 calc R . .
H65C H 0.0913 1.1558 0.3757 0.170 Uiso 1 1 calc R . .
C66 C -0.0550(4) 1.1080(4) 0.3811(2) 0.0902(17) Uiso 1 1 d . A .
H66A H -0.1015 1.0902 0.3645 0.135 Uiso 1 1 calc R . .
H66B H -0.0519 1.1636 0.3785 0.135 Uiso 1 1 calc R . .
H66C H -0.0563 1.0932 0.4163 0.135 Uiso 1 1 calc R . .
C67 C 0.1612(4) 0.9876(4) 0.2694(3) 0.100(2) Uiso 1 1 d . A .
H67A H 0.2002 1.0026 0.2942 0.120 Uiso 1 1 calc R . .
H67B H 0.1854 0.9497 0.2472 0.120 Uiso 1 1 calc R . .
C68 C 0.1443(4) 1.0565(4) 0.2385(3) 0.0973(19) Uiso 1 1 d . . .
H68A H 0.1256 1.0966 0.2620 0.117 Uiso 1 1 calc R A .
C69 C 0.2167(5) 1.0874(5) 0.2152(3) 0.122(3) Uiso 1 1 d . A .
H69A H 0.2555 1.0942 0.2410 0.184 Uiso 1 1 calc R . .
H69B H 0.2060 1.1366 0.1994 0.184 Uiso 1 1 calc R . .
H69C H 0.2353 1.0514 0.1900 0.184 Uiso 1 1 calc R . .
C70 C 0.0833(5) 1.0456(5) 0.2008(3) 0.118(2) Uiso 1 1 d . A .
H70A H 0.0380 1.0243 0.2170 0.176 Uiso 1 1 calc R . .
H70B H 0.1012 1.0104 0.1750 0.176 Uiso 1 1 calc R . .
H70C H 0.0706 1.0947 0.1857 0.176 Uiso 1 1 calc R . .
C71 C -0.0056(6) 0.8693(6) 0.2749(4) 0.070(3) Uiso 0.50 1 d PD A 1
H71A H -0.0489 0.8670 0.2985 0.084 Uiso 0.50 1 calc PR A 1
H71B H -0.0235 0.8979 0.2454 0.084 Uiso 0.50 1 calc PR A 1
C72 C 0.0082(14) 0.799(2) 0.2602(11) 0.27(2) Uiso 0.50 1 d PD A 1
H72A H 0.0231 0.7674 0.2895 0.319 Uiso 0.50 1 calc PR A 1
C73 C -0.0484(8) 0.7537(9) 0.2262(5) 0.085(4) Uiso 0.50 1 d PD A 1
H73A H -0.0952 0.7429 0.2448 0.128 Uiso 0.50 1 calc PR A 1
H73B H -0.0246 0.7056 0.2160 0.128 Uiso 0.50 1 calc PR A 1
H73C H -0.0606 0.7840 0.1966 0.128 Uiso 0.50 1 calc PR A 1
C74 C 0.0824(6) 0.8032(7) 0.2185(4) 0.072(3) Uiso 0.50 1 d PD A 1
H74A H 0.1260 0.8288 0.2340 0.108 Uiso 0.50 1 calc PR A 1
H74B H 0.0665 0.8317 0.1889 0.108 Uiso 0.50 1 calc PR A 1
H74C H 0.0970 0.7514 0.2088 0.108 Uiso 0.50 1 calc PR A 1
C71' C 0.0281(15) 0.8653(13) 0.2514(8) 0.170(9) Uiso 0.50 1 d PD A 2
H71C H -0.0199 0.8910 0.2418 0.204 Uiso 0.50 1 calc PR A 2
H71D H 0.0626 0.8695 0.2223 0.204 Uiso 0.50 1 calc PR A 2
C72' C 0.0121(8) 0.7953(7) 0.2555(5) 0.077(4) Uiso 0.50 1 d PD A 2
H72B H 0.0542 0.7696 0.2742 0.093 Uiso 0.50 1 calc PR A 2
C73' C -0.0244(15) 0.7379(15) 0.2217(9) 0.189(13) Uiso 0.50 1 d PD A 2
H73D H 0.0114 0.7239 0.1952 0.283 Uiso 0.50 1 calc PR A 2
H73E H -0.0704 0.7599 0.2068 0.283 Uiso 0.50 1 calc PR A 2
H73F H -0.0380 0.6924 0.2409 0.283 Uiso 0.50 1 calc PR A 2
C74' C -0.0718(9) 0.8009(10) 0.2962(6) 0.128(5) Uiso 0.50 1 d PD A 2
H74D H -0.0630 0.8391 0.3222 0.192 Uiso 0.50 1 calc PR A 2
H74E H -0.0809 0.7512 0.3116 0.192 Uiso 0.50 1 calc PR A 2
H74F H -0.1164 0.8156 0.2764 0.192 Uiso 0.50 1 calc PR A 2
C75 C 0.1485(9) 0.8896(8) 0.4789(5) 0.222(6) Uiso 1 1 d D A .
H75A H 0.1252 0.9352 0.4635 0.266 Uiso 1 1 calc R . .
H75B H 0.1159 0.8774 0.5079 0.266 Uiso 1 1 calc R . .
C76 C 0.2153(12) 0.9176(9) 0.5006(7) 0.315(10) Uiso 1 1 d D . .
H76A H 0.2238 0.8878 0.5318 0.378 Uiso 0.50 1 calc PR A 1
H76B H 0.2590 0.8919 0.4837 0.378 Uiso 0.50 1 calc PR A 2
C77 C 0.2196(18) 1.0061(16) 0.515(2) 0.47(5) Uiso 0.50 1 d PD A 1
H77A H 0.2129 1.0115 0.5516 0.711 Uiso 0.50 1 calc PR A 1
H77B H 0.1793 1.0342 0.4982 0.711 Uiso 0.50 1 calc PR A 1
H77C H 0.2694 1.0267 0.5058 0.711 Uiso 0.50 1 calc PR A 1
C78 C 0.2932(8) 0.9108(10) 0.4676(6) 0.129(6) Uiso 0.50 1 d PD A 1
H78A H 0.3028 0.8571 0.4595 0.194 Uiso 0.50 1 calc PR A 1
H78B H 0.3362 0.9311 0.4867 0.194 Uiso 0.50 1 calc PR A 1
H78C H 0.2874 0.9400 0.4367 0.194 Uiso 0.50 1 calc PR A 1
C77' C 0.2257(18) 0.9045(17) 0.5604(7) 0.255(16) Uiso 0.50 1 d PD A 2
H77D H 0.2195 0.8503 0.5682 0.383 Uiso 0.50 1 calc PR A 2
H77E H 0.1872 0.9341 0.5784 0.383 Uiso 0.50 1 calc PR A 2
H77F H 0.2766 0.9213 0.5706 0.383 Uiso 0.50 1 calc PR A 2
C78' C 0.2309(12) 1.0083(9) 0.4983(10) 0.165(9) Uiso 0.50 1 d PD A 2
H78D H 0.2224 1.0266 0.4642 0.248 Uiso 0.50 1 calc PR A 2
H78E H 0.2836 1.0187 0.5081 0.248 Uiso 0.50 1 calc PR A 2
H78F H 0.1961 1.0345 0.5211 0.248 Uiso 0.50 1 calc PR A 2
C79 C 0.1869(4) 0.7194(4) 0.4385(3) 0.103(2) Uiso 1 1 d . A .
H79A H 0.2406 0.7362 0.4408 0.123 Uiso 1 1 calc R . .
H79B H 0.1739 0.6961 0.4710 0.123 Uiso 1 1 calc R . .
C80 C 0.1842(5) 0.6554(5) 0.3995(3) 0.125(3) Uiso 1 1 d . . .
H80A H 0.2045 0.6777 0.3679 0.150 Uiso 1 1 calc R A .
C81 C 0.1110(7) 0.6212(7) 0.3871(5) 0.185(5) Uiso 1 1 d . A .
H81A H 0.0755 0.6611 0.3764 0.277 Uiso 1 1 calc R . .
H81B H 0.0903 0.5953 0.4165 0.277 Uiso 1 1 calc R . .
H81C H 0.1178 0.5842 0.3601 0.277 Uiso 1 1 calc R . .
C82 C 0.2453(6) 0.5932(7) 0.4172(4) 0.164(4) Uiso 1 1 d . A .
H82A H 0.2942 0.6183 0.4236 0.247 Uiso 1 1 calc R . .
H82B H 0.2517 0.5548 0.3911 0.247 Uiso 1 1 calc R . .
H82C H 0.2272 0.5686 0.4478 0.247 Uiso 1 1 calc R . .
C83 C 0.0147(6) 0.8060(6) 0.4313(4) 0.147(3) Uiso 1 1 d . A .
H83A H -0.0037 0.8589 0.4359 0.176 Uiso 1 1 calc R . .
H83B H -0.0005 0.7903 0.3973 0.176 Uiso 1 1 calc R . .
C84 C -0.0260(7) 0.7605(8) 0.4644(5) 0.174(4) Uiso 1 1 d D . .
H84A H -0.0027 0.7086 0.4629 0.208 Uiso 0.50 1 calc PR A 1
H84B H 0.0089 0.7681 0.4934 0.208 Uiso 0.50 1 calc PR A 2
C85 C -0.1105(11) 0.7511(18) 0.4502(9) 0.207(11) Uiso 0.50 1 d PD A 1
H85A H -0.1311 0.8003 0.4395 0.310 Uiso 0.50 1 calc PR A 1
H85B H -0.1392 0.7327 0.4792 0.310 Uiso 0.50 1 calc PR A 1
H85C H -0.1150 0.7142 0.4230 0.310 Uiso 0.50 1 calc PR A 1
C86 C -0.0175(12) 0.7880(12) 0.5181(6) 0.154(7) Uiso 0.50 1 d PD A 1
H86A H -0.0194 0.8438 0.5189 0.232 Uiso 0.50 1 calc PR A 1
H86B H 0.0314 0.7705 0.5314 0.232 Uiso 0.50 1 calc PR A 1
H86C H -0.0591 0.7673 0.5383 0.232 Uiso 0.50 1 calc PR A 1
C85' C -0.0993(9) 0.7984(10) 0.4897(7) 0.138(6) Uiso 0.50 1 d PD A 2
H85D H -0.1013 0.8526 0.4811 0.207 Uiso 0.50 1 calc PR A 2
H85E H -0.0960 0.7929 0.5259 0.207 Uiso 0.50 1 calc PR A 2
H85F H -0.1454 0.7730 0.4775 0.207 Uiso 0.50 1 calc PR A 2
C86' C -0.043(2) 0.6724(11) 0.4747(16) 0.33(2) Uiso 0.50 1 d PD A 2
H86D H -0.0026 0.6414 0.4598 0.497 Uiso 0.50 1 calc PR A 2
H86E H -0.0921 0.6586 0.4600 0.497 Uiso 0.50 1 calc PR A 2
H86F H -0.0445 0.6634 0.5107 0.497 Uiso 0.50 1 calc PR A 2

loop_
_atom_site_aniso_label
_atom_site_aniso_U_11
_atom_site_aniso_U_22
_atom_site_aniso_U_33
_atom_site_aniso_U_23
_atom_site_aniso_U_13
_atom_site_aniso_U_12
Cr1 0.0287(3) 0.0271(3) 0.0350(3) -0.0003(2) 0.0005(2) -0.0006(2)
N1 0.0370(15) 0.0294(15) 0.0410(15) -0.0005(13) 0.0011(13) -0.0028(12)
N2 0.0332(14) 0.0344(16) 0.0399(15) 0.0042(13) 0.0002(13) -0.0029(13)
P1 0.0317(4) 0.0347(5) 0.0377(5) 0.0004(4) -0.0016(4) -0.0025(4)
P2 0.0365(5) 0.0307(5) 0.0394(5) 0.0021(4) 0.0000(4) 0.0050(4)
P3 0.0363(5) 0.0275(4) 0.0376(5) -0.0011(4) 0.0012(4) 0.0006(4)
P4 0.0372(5) 0.0385(5) 0.0391(5) -0.0037(4) 0.0047(4) 0.0025(4)
C1 0.040(2) 0.038(2) 0.0447(19) -0.0009(16) 0.0019(16) -0.0084(17)
C2 0.041(2) 0.049(3) 0.078(3) 0.007(2) -0.007(2) -0.0154(19)
C3 0.063(3) 0.053(3) 0.090(4) 0.008(3) -0.007(3) -0.025(2)
C4 0.064(3) 0.037(2) 0.071(3) 0.003(2) -0.004(2) -0.014(2)
C5 0.053(2) 0.0291(19) 0.0421(19) -0.0007(15) 0.0018(17) -0.0063(17)
C6 0.0297(17) 0.045(2) 0.047(2) -0.0005(17) -0.0022(15) -0.0036(16)
C7 0.053(2) 0.0283(18) 0.0427(19) 0.0003(15) 0.0041(18) 0.0061(17)
C8 0.039(2) 0.038(2) 0.0368(18) 0.0004(15) -0.0022(14) -0.0033(16)
C9 0.041(2) 0.044(2) 0.061(2) 0.0118(19) -0.0065(18) -0.0010(18)
C10 0.056(3) 0.055(3) 0.075(3) 0.009(2) -0.006(2) 0.010(2)
C11 0.079(3) 0.038(2) 0.064(3) 0.0066(19) -0.009(2) 0.000(2)
C12 0.069(3) 0.042(2) 0.058(3) 0.0091(19) -0.002(2) -0.014(2)
C13 0.042(2) 0.049(2) 0.051(2) 0.0100(18) -0.0008(18) -0.0083(19)
C14 0.0338(18) 0.051(2) 0.045(2) -0.0072(18) -0.0014(16) -0.0071(18)
C15 0.042(2) 0.063(3) 0.043(2) -0.0045(18) -0.0076(17) 0.005(2)
C16 0.052(3) 0.090(4) 0.047(2) -0.006(2) -0.005(2) 0.008(3)
C17 0.059(3) 0.105(5) 0.062(3) -0.035(3) -0.008(2) 0.000(3)
C18 0.066(3) 0.071(3) 0.081(4) -0.033(3) 0.008(3) -0.013(3)
C19 0.062(3) 0.060(3) 0.054(2) -0.016(2) 0.008(2) -0.009(2)
C20 0.042(2) 0.0259(17) 0.0448(19) 0.0024(15) 0.0031(16) 0.0071(16)
C21 0.048(2) 0.037(2) 0.047(2) 0.0045(17) 0.0000(18) 0.0021(18)
C22 0.051(2) 0.048(2) 0.059(3) 0.0045(19) 0.012(2) -0.005(2)
C23 0.075(3) 0.055(3) 0.050(2) 0.008(2) 0.016(2) -0.004(2)
C24 0.069(3) 0.065(3) 0.043(2) 0.002(2) 0.000(2) 0.005(2)
C25 0.048(2) 0.046(2) 0.051(2) 0.0040(18) 0.0001(19) 0.0036(18)
C26 0.043(2) 0.049(2) 0.039(2) 0.0115(17) 0.0038(16) 0.0108(19)
C27 0.046(2) 0.069(3) 0.069(3) -0.001(2) -0.008(2) 0.004(2)
C28 0.047(3) 0.102(4) 0.073(3) 0.003(3) -0.008(2) 0.003(3)
C29 0.046(3) 0.119(5) 0.082(4) 0.025(4) -0.002(3) 0.015(3)
C30 0.060(3) 0.093(4) 0.082(4) 0.035(3) 0.023(3) 0.048(3)
C31 0.054(3) 0.055(3) 0.063(3) 0.016(2) 0.011(2) 0.020(2)
C32 0.041(2) 0.0326(19) 0.043(2) 0.0003(15) -0.0050(16) -0.0061(16)
C33 0.050(2) 0.038(2) 0.078(3) -0.002(2) -0.001(2) -0.0145(19)
C34 0.043(2) 0.057(3) 0.107(4) -0.006(3) 0.005(3) -0.022(2)
C35 0.035(2) 0.065(3) 0.075(3) 0.006(2) 0.0042(19) -0.010(2)
C36 0.0306(18) 0.047(2) 0.046(2) 0.0004(17) -0.0024(15) -0.0065(16)
C37 0.046(2) 0.0241(17) 0.0449(19) 0.0001(14) 0.0029(17) -0.0027(16)
C38 0.0291(18) 0.051(2) 0.049(2) 0.0011(18) 0.0026(15) 0.0061(17)
C39 0.0415(19) 0.0364(19) 0.0335(17) -0.0054(15) 0.0011(15) 0.0060(16)
C40 0.047(2) 0.044(2) 0.052(2) -0.0056(18) 0.0009(18) 0.0107(19)
C41 0.058(3) 0.049(3) 0.066(3) -0.005(2) -0.004(2) 0.023(2)
C42 0.040(2) 0.079(3) 0.053(2) -0.011(2) -0.0003(19) 0.018(2)
C43 0.042(2) 0.063(3) 0.055(2) 0.000(2) 0.0057(18) 0.000(2)
C44 0.043(2) 0.049(2) 0.051(2) 0.0004(18) 0.0071(18) 0.0051(19)
C45 0.051(2) 0.0275(18) 0.0425(19) 0.0004(15) -0.0038(17) -0.0008(16)
C46 0.060(2) 0.043(2) 0.045(2) -0.0051(17) 0.0050(19) -0.0052(19)
C47 0.083(3) 0.050(3) 0.044(2) -0.0010(18) 0.005(2) -0.001(2)
C48 0.094(4) 0.044(3) 0.049(2) -0.003(2) -0.019(3) -0.002(2)
C49 0.070(3) 0.036(2) 0.053(2) -0.0014(18) -0.016(2) 0.002(2)
C50 0.051(2) 0.037(2) 0.049(2) -0.0030(17) -0.0045(18) 0.0069(17)
C51 0.0346(19) 0.057(3) 0.0371(19) -0.0014(17) 0.0039(15) 0.0062(17)
C52 0.039(2) 0.051(3) 0.043(2) 0.0034(18) 0.0016(16) 0.0046(18)
C53 0.036(2) 0.072(3) 0.051(2) 0.014(2) 0.0040(18) 0.003(2)
C54 0.050(2) 0.090(4) 0.043(2) 0.013(2) 0.0082(19) 0.010(2)
C55 0.056(3) 0.079(4) 0.042(2) -0.011(2) 0.0060(19) 0.005(2)
C56 0.046(2) 0.063(3) 0.050(2) -0.005(2) 0.0052(18) 0.008(2)
C57 0.064(3) 0.045(2) 0.044(2) -0.0033(18) 0.0140(19) 0.006(2)
C58 0.085(4) 0.054(3) 0.062(3) -0.014(2) 0.020(3) -0.001(3)
C59 0.150(7) 0.048(3) 0.077(4) -0.026(3) 0.030(4) -0.016(4)
C60 0.161(8) 0.056(4) 0.108(5) -0.015(4) 0.025(5) 0.029(5)
C61 0.134(6) 0.065(4) 0.111(5) -0.020(4) -0.011(4) 0.042(4)
C62 0.074(3) 0.060(3) 0.074(3) -0.005(2) 0.004(3) 0.026(3)
Al1 0.0821(12) 0.0731(11) 0.1075(14) -0.0122(10) -0.0080(10) -0.0106(9)
Al2 0.0995(14) 0.0740(11) 0.1013(13) -0.0072(10) 0.0055(10) 0.0221(10)
Cl1 0.060(2) 0.158(6) 0.178(6) 0.069(5) 0.030(3) 0.026(3)
Cl1' 0.073(3) 0.116(3) 0.074(2) 0.0031(18) -0.0106(16) 0.048(2)

loop_
_atom_type_symbol
_atom_type_description
_atom_type_scat_dispersion_real
_atom_type_scat_dispersion_imag
_atom_type_scat_source
C C 0.0033 0.0016 'International Tables Vol C Tables 4.2.6.8 and 6.1.1.4'
H H 0.0000 0.0000 'International Tables Vol C Tables 4.2.6.8 and 6.1.1.4'
N N 0.0061 0.0033 'International Tables Vol C Tables 4.2.6.8 and 6.1.1.4'
P P 0.1023 0.0942 'International Tables Vol C Tables 4.2.6.8 and 6.1.1.4'
Cl Cl 0.1484 0.1585 'International Tables Vol C Tables 4.2.6.8 and 6.1.1.4'
Al Al 0.0645 0.0514 'International Tables Vol C Tables 4.2.6.8 and 6.1.1.4'
Cr Cr 0.3209 0.6236 'International Tables Vol C Tables 4.2.6.8 and 6.1.1.4'

loop_
_geom_angle_atom_site_label_1
_geom_angle_atom_site_label_2
_geom_angle_atom_site_label_3
_geom_angle
N1 Cr1 N2 179.05(12)
N1 Cr1 P3 99.68(8)
N2 Cr1 P3 79.57(9)
N1 Cr1 P2 79.03(8)
N2 Cr1 P2 100.37(8)
P3 Cr1 P2 91.18(4)
N1 Cr1 P1 78.27(8)
N2 Cr1 P1 102.34(8)
P3 Cr1 P1 93.80(4)
P2 Cr1 P1 157.27(4)
N1 Cr1 P4 102.61(8)
N2 Cr1 P4 78.13(9)
P3 Cr1 P4 157.70(4)
P2 Cr1 P4 93.21(4)
P1 Cr1 P4 90.54(4)
C5 N1 C1 117.6(3)
C5 N1 Cr1 120.6(2)
C1 N1 Cr1 121.8(2)
C36 N2 C32 116.8(3)
C36 N2 Cr1 122.3(2)
C32 N2 Cr1 120.9(2)
C8 P1 C14 100.37(17)
C8 P1 C6 102.62(17)
C14 P1 C6 99.03(17)
C8 P1 Cr1 127.50(12)
C14 P1 Cr1 123.72(13)
C6 P1 Cr1 97.43(12)
C7 P2 C26 104.02(19)
C7 P2 C20 96.82(17)
C26 P2 C20 101.49(17)
C7 P2 Cr1 96.05(12)
C26 P2 Cr1 124.80(12)
C20 P2 Cr1 126.68(12)
C39 P3 C37 102.64(17)
C39 P3 C45 102.03(17)
C37 P3 C45 100.30(17)
C39 P3 Cr1 126.34(12)
C37 P3 Cr1 97.34(12)
C45 P3 Cr1 122.63(12)
C57 P4 C51 100.55(18)
C57 P4 C38 102.3(2)
C51 P4 C38 98.84(18)
C57 P4 Cr1 127.07(14)
C51 P4 Cr1 124.22(13)
C38 P4 Cr1 97.50(12)
N1 C1 C2 121.8(4)
N1 C1 C6 117.5(3)
C2 C1 C6 120.7(4)
C3 C2 C1 120.8(4)
C2 C3 C4 117.2(4)
C3 C4 C5 121.4(4)
N1 C5 C4 121.0(4)
N1 C5 C7 117.3(3)
C4 C5 C7 121.6(4)
C1 C6 P1 109.2(3)
C5 C7 P2 108.6(2)
C13 C8 C9 118.5(4)
C13 C8 P1 118.6(3)
C9 C8 P1 122.9(3)
C10 C9 C8 120.3(4)
C11 C10 C9 120.3(4)
C10 C11 C12 120.6(4)
C11 C12 C13 119.6(4)
C12 C13 C8 120.6(4)
C19 C14 C15 118.4(4)
C19 C14 P1 118.2(3)
C15 C14 P1 123.5(3)
C16 C15 C14 121.3(5)
C17 C16 C15 120.2(5)
C16 C17 C18 120.0(5)
C19 C18 C17 119.9(5)
C14 C19 C18 120.2(5)
C25 C20 C21 118.7(4)
C25 C20 P2 123.9(3)
C21 C20 P2 117.3(3)
C22 C21 C20 120.7(4)
C23 C22 C21 119.7(4)
C24 C23 C22 120.2(4)
C23 C24 C25 120.6(4)
C20 C25 C24 120.2(4)
C31 C26 C27 118.0(4)
C31 C26 P2 123.5(4)
C27 C26 P2 118.5(3)
C28 C27 C26 121.2(5)
C27 C28 C29 120.4(6)
C30 C29 C28 118.6(5)
C29 C30 C31 121.9(5)
C26 C31 C30 119.9(5)
C33 C32 N2 121.1(4)
C33 C32 C37 121.7(4)
N2 C32 C37 117.2(3)
C32 C33 C34 121.1(4)
C35 C34 C33 118.2(4)
C34 C35 C36 120.4(4)
N2 C36 C35 122.4(4)
N2 C36 C38 116.8(3)
C35 C36 C38 120.7(4)
C32 C37 P3 110.1(2)
C36 C38 P4 109.0(2)
C40 C39 C44 118.1(4)
C40 C39 P3 122.7(3)
C44 C39 P3 119.1(3)
C39 C40 C41 120.1(4)
C42 C41 C40 120.7(4)
C41 C42 C43 120.0(4)
C42 C43 C44 119.9(4)
C39 C44 C43 121.2(4)
C46 C45 C50 117.7(4)
C46 C45 P3 124.0(3)
C50 C45 P3 118.1(3)
C47 C46 C45 121.1(4)
C46 C47 C48 119.9(4)
C49 C48 C47 120.0(4)
C48 C49 C50 120.2(5)
C49 C50 C45 121.0(4)
C56 C51 C52 117.8(4)
C56 C51 P4 123.8(3)
C52 C51 P4 118.4(3)
C51 C52 C53 121.2(4)
C54 C53 C52 120.0(5)
C53 C54 C55 119.9(4)
C54 C55 C56 120.0(4)
C51 C56 C55 121.1(5)
C58 C57 C62 119.4(4)
C58 C57 P4 119.0(4)
C62 C57 P4 121.6(4)
C57 C58 C59 120.4(6)
C60 C59 C58 119.5(6)
C61 C60 C59 119.9(6)
C60 C61 C62 122.5(7)
C61 C62 C57 118.3(6)
C63 Al1 C67 120.5(3)
C63 Al1 C71 96.6(4)
C67 Al1 C71 124.3(4)
C63 Al1 C71' 119.0(8)
C67 Al1 C71' 101.8(8)
C71 Al1 C71' 24.3(7)
C63 Al1 Cl1' 112.5(2)
C67 Al1 Cl1' 97.7(3)
C71 Al1 Cl1' 104.7(4)
C71' Al1 Cl1' 101.7(7)
C63 Al1 Cl1 100.0(3)
C67 Al1 Cl1 92.7(2)
C71 Al1 Cl1 122.0(4)
C71' Al1 Cl1 121.0(7)
Cl1' Al1 Cl1 19.25(19)
C79 Al2 C75 115.8(5)
C79 Al2 C83 122.0(4)
C75 Al2 C83 103.9(6)
C79 Al2 Cl1 108.6(3)
C75 Al2 Cl1 92.6(5)
C83 Al2 Cl1 110.1(3)
C79 Al2 Cl1' 102.0(3)
C75 Al2 Cl1' 112.3(5)
C83 Al2 Cl1' 99.8(3)
Cl1 Al2 Cl1' 20.1(2)
Al2 Cl1 Al1 120.2(2)
Al1 Cl1' Al2 122.1(2)
C64 C63 Al1 121.0(5)
C63 C64 C65 112.4(6)
C63 C64 C66 113.8(5)
C65 C64 C66 112.1(5)
C68 C67 Al1 121.0(5)
C67 C68 C70 114.6(7)
C67 C68 C69 110.6(6)
C70 C68 C69 111.6(6)
C72 C71 Al1 120.7(14)
C71 C72 C73 122(3)
C71 C72 C74 107.3(18)
C73 C72 C74 96.9(11)
C72' C71' Al1 125.1(17)
C71' C72' C73' 134.0(19)
C71' C72' C74' 100.2(16)
C73' C72' C74' 93.1(12)
C76 C75 Al2 134.4(10)
C75 C76 C77 119.0(18)
C75 C76 C78 116.8(13)
C77 C76 C78 99.6(13)
C75 C76 C78' 118.2(15)
C77 C76 C78' 18(2)
C78 C76 C78' 84.8(15)
C75 C76 C77' 117.0(13)
C77 C76 C77' 83(3)
C78 C76 C77' 115(2)
C78' C76 C77' 99.0(13)
C80 C79 Al2 122.0(6)
C81 C80 C79 118.9(9)
C81 C80 C82 112.2(9)
C79 C80 C82 106.0(7)
C84 C83 Al2 121.5(9)
C83 C84 C86 111.8(14)
C83 C84 C85 113.4(15)
C86 C84 C85 111.2(13)
C83 C84 C85' 116.4(12)
C86 C84 C85' 63.1(11)
C85 C84 C85' 51.3(11)
C83 C84 C86' 139.5(17)
C86 C84 C86' 99(2)
C85 C84 C86' 76.1(18)
C85' C84 C86' 100.4(13)

loop_
_geom_bond_atom_site_label_1
_geom_bond_atom_site_label_2
_geom_bond_distance
Cr1 N1 2.120(3)
Cr1 N2 2.127(3)
Cr1 P3 2.3773(10)
Cr1 P2 2.3887(10)
Cr1 P1 2.3923(10)
Cr1 P4 2.4031(10)
N1 C5 1.361(5)
N1 C1 1.371(5)
N2 C36 1.382(5)
N2 C32 1.373(5)
P1 C8 1.822(4)
P1 C14 1.854(4)
P1 C6 1.856(4)
P2 C7 1.839(4)
P2 C26 1.839(4)
P2 C20 1.865(4)
P3 C39 1.843(4)
P3 C37 1.842(4)
P3 C45 1.844(4)
P4 C57 1.820(4)
P4 C51 1.842(4)
P4 C38 1.852(4)
C1 C2 1.386(5)
C1 C6 1.483(5)
C2 C3 1.367(7)
C3 C4 1.387(7)
C4 C5 1.386(6)
C5 C7 1.495(6)
C8 C13 1.398(5)
C8 C9 1.391(5)
C9 C10 1.378(6)
C10 C11 1.370(7)
C11 C12 1.374(7)
C12 C13 1.380(6)
C14 C19 1.385(6)
C14 C15 1.375(6)
C15 C16 1.381(6)
C16 C17 1.346(8)
C17 C18 1.387(8)
C18 C19 1.385(6)
C20 C25 1.374(6)
C20 C21 1.399(5)
C21 C22 1.392(6)
C22 C23 1.367(7)
C23 C24 1.373(7)
C24 C25 1.395(6)
C26 C31 1.369(6)
C26 C27 1.400(6)
C27 C28 1.400(7)
C28 C29 1.375(9)
C29 C30 1.360(9)
C30 C31 1.419(7)
C32 C33 1.374(5)
C32 C37 1.498(5)
C33 C34 1.398(7)
C34 C35 1.349(7)
C35 C36 1.382(6)
C36 C38 1.481(6)
C39 C40 1.382(6)
C39 C44 1.396(6)
C40 C41 1.416(6)
C41 C42 1.364(7)
C42 C43 1.370(7)
C43 C44 1.402(6)
C45 C46 1.397(6)
C45 C50 1.406(6)
C46 C47 1.375(6)
C47 C48 1.406(7)
C48 C49 1.363(7)
C49 C50 1.389(6)
C51 C56 1.384(6)
C51 C52 1.391(6)
C52 C53 1.394(6)
C53 C54 1.368(7)
C54 C55 1.380(7)
C55 C56 1.393(6)
C57 C58 1.377(7)
C57 C62 1.420(7)
C58 C59 1.391(8)
C59 C60 1.385(10)
C60 C61 1.351(11)
C61 C62 1.370(8)
Al1 C63 1.967(7)
Al1 C67 2.044(7)
Al1 C71 2.020(10)
Al1 C71' 2.092(16)
Al1 Cl1' 2.248(5)
Al1 Cl1 2.505(6)
Al2 C79 1.919(8)
Al2 C75 1.917(15)
Al2 C83 1.958(10)
Al2 Cl1 2.200(6)
Al2 Cl1' 2.415(5)
C63 C64 1.482(8)
C64 C65 1.521(9)
C64 C66 1.498(8)
C67 C68 1.498(10)
C68 C70 1.485(10)
C68 C69 1.518(10)
C71 C72 1.31(3)
C72 C73 1.569(15)
C72 C74 1.720(14)
C71' C72' 1.27(2)
C72' C73' 1.500(18)
C72' C74' 1.84(2)
C75 C76 1.40(2)
C76 C77 1.607(16)
C76 C78 1.635(15)
C76 C78' 1.616(15)
C76 C77' 1.633(15)
C79 C80 1.537(11)
C80 C81 1.458(13)
C80 C82 1.601(13)
C83 C84 1.393(14)
C84 C86 1.526(13)
C84 C85 1.540(14)
C84 C85' 1.599(13)
C84 C86' 1.598(16)

loop_
_geom_torsion_atom_site_label_1
_geom_torsion_atom_site_label_2
_geom_torsion_atom_site_label_3
_geom_torsion_atom_site_label_4
_geom_torsion
N2 Cr1 N1 C5 74(7)
P3 Cr1 N1 C5 112.4(3)
P2 Cr1 N1 C5 23.1(3)
P1 Cr1 N1 C5 -155.7(3)
P4 Cr1 N1 C5 -67.8(3)
N2 Cr1 N1 C1 -105(7)
P3 Cr1 N1 C1 -66.7(3)
P2 Cr1 N1 C1 -156.0(3)
P1 Cr1 N1 C1 25.2(3)
P4 Cr1 N1 C1 113.1(3)
N1 Cr1 N2 C36 -120(7)
P3 Cr1 N2 C36 -158.7(3)
P2 Cr1 N2 C36 -69.5(3)
P1 Cr1 N2 C36 109.6(3)
P4 Cr1 N2 C36 21.7(3)
N1 Cr1 N2 C32 61(7)
P3 Cr1 N2 C32 22.5(3)
P2 Cr1 N2 C32 111.8(3)
P1 Cr1 N2 C32 -69.1(3)
P4 Cr1 N2 C32 -157.1(3)
N1 Cr1 P1 C8 -142.64(17)
N2 Cr1 P1 C8 36.62(17)
P3 Cr1 P1 C8 -43.53(15)
P2 Cr1 P1 C8 -145.77(17)
P4 Cr1 P1 C8 114.58(15)
N1 Cr1 P1 C14 75.65(17)
N2 Cr1 P1 C14 -105.09(17)
P3 Cr1 P1 C14 174.76(15)
P2 Cr1 P1 C14 72.52(19)
P4 Cr1 P1 C14 -27.12(15)
N1 Cr1 P1 C6 -30.45(15)
N2 Cr1 P1 C6 148.81(15)
P3 Cr1 P1 C6 68.66(13)
P2 Cr1 P1 C6 -33.58(17)
P4 Cr1 P1 C6 -133.22(13)
N1 Cr1 P2 C7 -31.82(15)
N2 Cr1 P2 C7 148.93(15)
P3 Cr1 P2 C7 -131.45(13)
P1 Cr1 P2 C7 -28.69(17)
P4 Cr1 P2 C7 70.42(13)
N1 Cr1 P2 C26 -143.56(19)
N2 Cr1 P2 C26 37.19(19)
P3 Cr1 P2 C26 116.81(17)
P1 Cr1 P2 C26 -140.44(19)
P4 Cr1 P2 C26 -41.32(18)
N1 Cr1 P2 C20 71.35(17)
N2 Cr1 P2 C20 -107.90(17)
P3 Cr1 P2 C20 -28.28(16)
P1 Cr1 P2 C20 74.48(19)
P4 Cr1 P2 C20 173.59(16)
N1 Cr1 P3 C39 39.74(17)
N2 Cr1 P3 C39 -140.86(17)
P2 Cr1 P3 C39 118.81(15)
P1 Cr1 P3 C39 -39.00(16)
P4 Cr1 P3 C39 -139.76(17)
N1 Cr1 P3 C37 151.37(15)
N2 Cr1 P3 C37 -29.22(15)
P2 Cr1 P3 C37 -129.55(13)
P1 Cr1 P3 C37 72.64(13)
P4 Cr1 P3 C37 -28.13(17)
N1 Cr1 P3 C45 -101.37(17)
N2 Cr1 P3 C45 78.03(17)
P2 Cr1 P3 C45 -22.30(15)
P1 Cr1 P3 C45 179.89(15)
P4 Cr1 P3 C45 79.13(18)
N1 Cr1 P4 C57 38.0(2)
N2 Cr1 P4 C57 -141.5(2)
P3 Cr1 P4 C57 -142.6(2)
P2 Cr1 P4 C57 -41.52(19)
P1 Cr1 P4 C57 116.05(19)
N1 Cr1 P4 C51 -104.33(18)
N2 Cr1 P4 C51 76.26(18)
P3 Cr1 P4 C51 75.16(19)
P2 Cr1 P4 C51 176.20(16)
P1 Cr1 P4 C51 -26.23(16)
N1 Cr1 P4 C38 149.59(15)
N2 Cr1 P4 C38 -29.82(15)
P3 Cr1 P4 C38 -30.92(18)
P2 Cr1 P4 C38 70.12(13)
P1 Cr1 P4 C38 -132.31(13)
C5 N1 C1 C2 -3.1(5)
Cr1 N1 C1 C2 175.9(3)
C5 N1 C1 C6 175.7(3)
Cr1 N1 C1 C6 -5.2(4)
N1 C1 C2 C3 2.3(7)
C6 C1 C2 C3 -176.5(4)
C1 C2 C3 C4 -0.7(8)
C2 C3 C4 C5 0.1(8)
C1 N1 C5 C4 2.5(5)
Cr1 N1 C5 C4 -176.6(3)
C1 N1 C5 C7 179.5(3)
Cr1 N1 C5 C7 0.4(4)
C3 C4 C5 N1 -1.0(7)
C3 C4 C5 C7 -177.9(4)
N1 C1 C6 P1 -26.1(4)
C2 C1 C6 P1 152.9(3)
C8 P1 C6 C1 169.7(3)
C14 P1 C6 C1 -87.4(3)
Cr1 P1 C6 C1 38.6(3)
N1 C5 C7 P2 -32.5(4)
C4 C5 C7 P2 144.5(4)
C26 P2 C7 C5 170.6(2)
C20 P2 C7 C5 -85.7(3)
Cr1 P2 C7 C5 42.5(3)
C14 P1 C8 C13 94.3(3)
C6 P1 C8 C13 -163.9(3)
Cr1 P1 C8 C13 -54.1(3)
C14 P1 C8 C9 -84.8(3)
C6 P1 C8 C9 17.0(4)
Cr1 P1 C8 C9 126.8(3)
C13 C8 C9 C10 0.1(6)
P1 C8 C9 C10 179.1(3)
C8 C9 C10 C11 -0.2(7)
C9 C10 C11 C12 0.0(7)
C10 C11 C12 C13 0.3(7)
C11 C12 C13 C8 -0.4(7)
C9 C8 C13 C12 0.2(6)
P1 C8 C13 C12 -178.9(3)
C8 P1 C14 C19 157.6(3)
C6 P1 C14 C19 52.9(4)
Cr1 P1 C14 C19 -52.4(4)
C8 P1 C14 C15 -22.6(4)
C6 P1 C14 C15 -127.3(3)
Cr1 P1 C14 C15 127.5(3)
C19 C14 C15 C16 0.2(6)
P1 C14 C15 C16 -179.7(3)
C14 C15 C16 C17 -0.8(7)
C15 C16 C17 C18 1.0(8)
C16 C17 C18 C19 -0.7(8)
C15 C14 C19 C18 0.2(7)
P1 C14 C19 C18 -180.0(4)
C17 C18 C19 C14 0.1(8)
C7 P2 C20 C25 -115.5(3)
C26 P2 C20 C25 -9.7(4)
Cr1 P2 C20 C25 141.7(3)
C7 P2 C20 C21 59.6(3)
C26 P2 C20 C21 165.5(3)
Cr1 P2 C20 C21 -43.2(3)
C25 C20 C21 C22 1.9(6)
P2 C20 C21 C22 -173.5(3)
C20 C21 C22 C23 -0.4(6)
C21 C22 C23 C24 -1.0(7)
C22 C23 C24 C25 1.0(7)
C21 C20 C25 C24 -2.0(6)
P2 C20 C25 C24 173.2(3)
C23 C24 C25 C20 0.5(7)
C7 P2 C26 C31 -2.3(4)
C20 P2 C26 C31 -102.4(4)
Cr1 P2 C26 C31 105.5(3)
C7 P2 C26 C27 -179.3(3)
C20 P2 C26 C27 80.6(3)
Cr1 P2 C26 C27 -71.4(4)
C31 C26 C27 C28 1.4(7)
P2 C26 C27 C28 178.5(4)
C26 C27 C28 C29 -1.5(8)
C27 C28 C29 C30 -0.3(8)
C28 C29 C30 C31 2.1(8)
C27 C26 C31 C30 0.4(6)
P2 C26 C31 C30 -176.6(3)
C29 C30 C31 C26 -2.2(7)
C36 N2 C32 C33 -1.6(5)
Cr1 N2 C32 C33 177.2(3)
C36 N2 C32 C37 179.1(3)
Cr1 N2 C32 C37 -2.1(4)
N2 C32 C33 C34 0.8(7)
C37 C32 C33 C34 -179.9(4)
C32 C33 C34 C35 0.2(8)
C33 C34 C35 C36 -0.2(8)
C32 N2 C36 C35 1.6(5)
Cr1 N2 C36 C35 -177.2(3)
C32 N2 C36 C38 179.4(3)
Cr1 N2 C36 C38 0.6(4)
C34 C35 C36 N2 -0.7(7)
C34 C35 C36 C38 -178.4(5)
C33 C32 C37 P3 153.1(3)
N2 C32 C37 P3 -27.5(4)
C39 P3 C37 C32 168.1(2)
C45 P3 C37 C32 -87.0(3)
Cr1 P3 C37 C32 38.2(3)
N2 C36 C38 P4 -30.7(4)
C35 C36 C38 P4 147.1(3)
C57 P4 C38 C36 171.1(3)
C51 P4 C38 C36 -86.0(3)
Cr1 P4 C38 C36 40.5(3)
C37 P3 C39 C40 4.0(3)
C45 P3 C39 C40 -99.6(3)
Cr1 P3 C39 C40 113.1(3)
C37 P3 C39 C44 -173.8(3)
C45 P3 C39 C44 82.6(3)
Cr1 P3 C39 C44 -64.7(3)
C44 C39 C40 C41 0.9(6)
P3 C39 C40 C41 -176.9(3)
C39 C40 C41 C42 -1.4(6)
C40 C41 C42 C43 1.0(7)
C41 C42 C43 C44 -0.2(7)
C40 C39 C44 C43 -0.1(6)
P3 C39 C44 C43 177.8(3)
C42 C43 C44 C39 -0.3(6)
C39 P3 C45 C46 -25.7(4)
C37 P3 C45 C46 -131.2(3)
Cr1 P3 C45 C46 123.1(3)
C39 P3 C45 C50 158.2(3)
C37 P3 C45 C50 52.8(3)
Cr1 P3 C45 C50 -52.9(3)
C50 C45 C46 C47 1.7(6)
P3 C45 C46 C47 -174.3(3)
C45 C46 C47 C48 -1.2(6)
C46 C47 C48 C49 -0.4(7)
C47 C48 C49 C50 1.3(6)
C48 C49 C50 C45 -0.7(6)
C46 C45 C50 C49 -0.8(5)
P3 C45 C50 C49 175.5(3)
C57 P4 C51 C56 -20.6(4)
C38 P4 C51 C56 -125.0(4)
Cr1 P4 C51 C56 129.6(3)
C57 P4 C51 C52 158.3(3)
C38 P4 C51 C52 53.9(3)
Cr1 P4 C51 C52 -51.5(3)
C56 C51 C52 C53 1.3(6)
P4 C51 C52 C53 -177.7(3)
C51 C52 C53 C54 -1.0(6)
C52 C53 C54 C55 -0.3(7)
C53 C54 C55 C56 1.1(7)
C52 C51 C56 C55 -0.5(6)
P4 C51 C56 C55 178.4(3)
C54 C55 C56 C51 -0.7(7)
C51 P4 C57 C58 90.0(4)
C38 P4 C57 C58 -168.4(4)
Cr1 P4 C57 C58 -59.0(4)
C51 P4 C57 C62 -91.5(4)
C38 P4 C57 C62 10.1(4)
Cr1 P4 C57 C62 119.5(3)
C62 C57 C58 C59 0.8(7)
P4 C57 C58 C59 179.3(4)
C57 C58 C59 C60 -2.6(8)
C58 C59 C60 C61 3.4(10)
C59 C60 C61 C62 -2.4(11)
C60 C61 C62 C57 0.6(10)
C58 C57 C62 C61 0.2(7)
P4 C57 C62 C61 -178.2(5)
C79 Al2 Cl1 Al1 134.7(4)
C75 Al2 Cl1 Al1 -107.0(6)
C83 Al2 Cl1 Al1 -1.1(5)
Cl1' Al2 Cl1 Al1 61.0(5)
C63 Al1 Cl1 Al2 53.7(4)
C67 Al1 Cl1 Al2 175.4(4)
C71 Al1 Cl1 Al2 -50.6(6)
C71' Al1 Cl1 Al2 -79.2(10)
Cl1' Al1 Cl1 Al2 -78.8(7)
C63 Al1 Cl1' Al2 13.9(4)
C67 Al1 Cl1' Al2 141.6(3)
C71 Al1 Cl1' Al2 -89.8(4)
C71' Al1 Cl1' Al2 -114.6(8)
Cl1 Al1 Cl1' Al2 65.7(6)
C79 Al2 Cl1' Al1 164.6(3)
C75 Al2 Cl1' Al1 -70.8(6)
C83 Al2 Cl1' Al1 38.7(4)
Cl1 Al2 Cl1' Al1 -83.8(7)
C67 Al1 C63 C64 6.5(7)
C71 Al1 C63 C64 -130.1(6)
C71' Al1 C63 C64 -120.2(10)
Cl1' Al1 C63 C64 121.0(5)
Cl1 Al1 C63 C64 105.7(5)
Al1 C63 C64 C65 -67.6(7)
Al1 C63 C64 C66 163.5(5)
C63 Al1 C67 C68 -53.2(7)
C71 Al1 C67 C68 71.2(7)
C71' Al1 C67 C68 81.1(9)
Cl1' Al1 C67 C68 -175.1(6)
Cl1 Al1 C67 C68 -156.4(6)
Al1 C67 C68 C70 -53.9(9)
Al1 C67 C68 C69 178.9(5)
C63 Al1 C71 C72 -146.1(18)
C67 Al1 C71 C72 79.6(18)
C71' Al1 C71 C72 55(2)
Cl1' Al1 C71 C72 -30.7(19)
Cl1 Al1 C71 C72 -40.0(19)
Al1 C71 C72 C73 -168.3(13)
Al1 C71 C72 C74 -58(3)
C63 Al1 C71' C72' -92(2)
C67 Al1 C71' C72' 133(2)
C71 Al1 C71' C72' -67(2)
Cl1' Al1 C71' C72' 33(2)
Cl1 Al1 C71' C72' 33(3)
Al1 C71' C72' C73' 177.6(17)
Al1 C71' C72' C74' 73(2)
C79 Al2 C75 C76 36.8(16)
C83 Al2 C75 C76 173.2(14)
Cl1 Al2 C75 C76 -75.4(15)
Cl1' Al2 C75 C76 -79.8(15)
Al2 C75 C76 C77 150(2)
Al2 C75 C76 C78 30(2)
Al2 C75 C76 C78' 129.3(17)
Al2 C75 C76 C77' -112.5(19)
C75 Al2 C79 C80 -170.8(8)
C83 Al2 C79 C80 61.2(8)
Cl1 Al2 C79 C80 -68.3(7)
Cl1' Al2 C79 C80 -48.6(7)
Al2 C79 C80 C81 -54.9(12)
Al2 C79 C80 C82 177.6(6)
C79 Al2 C83 C84 44.1(12)
C75 Al2 C83 C84 -88.9(11)
Cl1 Al2 C83 C84 173.1(9)
Cl1' Al2 C83 C84 155.1(10)
Al2 C83 C84 C86 66.4(15)
Al2 C83 C84 C85 -166.9(13)
Al2 C83 C84 C85' 136.1(12)
Al2 C83 C84 C86' -71(3)
